data_4100004
_journal_name_full 'Journal of the American Chemical Society'
_journal_paper_doi 10.1021/ja0438821
_journal_year 2005
_chemical_formula_sum 'C24 H26 N2 Ni O3'
_chemical_formula_weight 449.18
_space_group_IT_number 14
_symmetry_cell_setting monoclinic
_symmetry_space_group_name_Hall '-P 2yn'
_symmetry_space_group_name_H-M 'P 1 21/n 1'
_cell_angle_alpha 90.00
_cell_angle_beta 90.4760(10)
_cell_angle_gamma 90.00
_cell_formula_units_Z 16
_cell_length_a 18.2750(9)
_cell_length_b 16.3870(8)
_cell_length_c 31.1987(15)
_cell_measurement_temperature 150(2)
_cell_volume 9342.8(8)
_cod_depositor_comments
;
The following automatic conversions were performed:
'_symmetry_cell_setting' value 'Monoclinic' changed to 'monoclinic'
according to '/home/saulius/struct/CIF-dictionaries/cif_core.dic'
dictionary named 'cif_core.dic' version 2.4.1 from 2010-06-29.

Automatic conversion script
Id: cif_fix_enum 1527 2010-12-29 10:47:43Z saulius 
;
_cod_original_sg_symbol_H-M P2(1)/n
_cod_database_code 4100004

loop_
_symmetry_equiv_pos_as_xyz
'x, y, z'
'-x+1/2, y+1/2, -z+1/2'
'-x, -y, -z'
'x-1/2, -y-1/2, z-1/2'

loop_
_atom_site_label
_atom_site_type_symbol
_atom_site_fract_x
_atom_site_fract_y
_atom_site_fract_z
_atom_site_U_iso_or_equiv
_atom_site_adp_type
_atom_site_occupancy
_atom_site_symmetry_multiplicity
_atom_site_calc_flag
_atom_site_refinement_flags
_atom_site_disorder_assembly
_atom_site_disorder_group
Ni1 Ni 0.5608 0.2839 0.0780 0.02536(8) Uani 1 1 d U . .
N1 N 0.6765 0.3744 0.0290 0.0291(5) Uani 1 1 d U . .
C1 C 0.6494 0.4535 0.0388 0.0250(5) Uani 1 1 d U . .
O1 O 0.5010 0.4318 0.1166 0.0622(7) Uani 1 1 d U . .
C2 C 0.6085 0.4956 0.0081 0.0266(6) Uani 1 1 d U . .
N2 N 0.6902 0.2433 0.0269 0.0283(5) Uani 1 1 d U . .
O2 O 0.4448 0.1971 0.0319 0.0731(9) Uani 1 1 d U . .
O3 O 0.5969 0.1766 0.1502 0.0586(7) Uani 1 1 d U . .
C3 C 0.5827 0.5730 0.0177 0.0302(6) Uani 1 1 d U . .
H3 H 0.5570 0.6017 -0.0055 0.034(8) Uiso 1 1 d . . .
C4 C 0.5993 0.6103 0.0571 0.0307(6) Uani 1 1 d U . .
C5 C 0.6421 0.5683 0.0867 0.0321(6) Uani 1 1 d U . .
H5 H 0.6562 0.5964 0.1150 0.033(8) Uiso 1 1 d . . .
C6 C 0.6684 0.4899 0.0778 0.0294(6) Uani 1 1 d U . .
C7 C 0.5936 0.4578 -0.0364 0.0368(7) Uani 1 1 d U . .
H7A H 0.5842 0.3947 -0.0353 0.054(10) Uiso 1 1 d . . .
H7B H 0.5603 0.4911 -0.0509 0.070(13) Uiso 1 1 d . . .
H7C H 0.6318 0.4669 -0.0530 0.070(13) Uiso 1 1 d . . .
C8 C 0.5705 0.6944 0.0672 0.0443(8) Uani 1 1 d U . .
H8A H 0.5976 0.7186 0.0929 0.054(11) Uiso 1 1 d . . .
H8B H 0.5666 0.7257 0.0448 0.072(13) Uiso 1 1 d . . .
H8C H 0.5194 0.7051 0.0715 0.14(2) Uiso 1 1 d . . .
C9 C 0.7156 0.4459 0.1105 0.0445(8) Uani 1 1 d U . .
H9A H 0.6975 0.3962 0.1206 0.047(10) Uiso 1 1 d . . .
H9B H 0.7370 0.4698 0.1326 0.098(17) Uiso 1 1 d . . .
H9C H 0.7568 0.4356 0.0970 0.072(13) Uiso 1 1 d . . .
C10 C 0.6479 0.3029 0.0425 0.0251(5) Uani 1 1 d U . .
C11 C 0.7448 0.3654 0.0043 0.0357(7) Uani 1 1 d U . .
H11A H 0.7379 0.3878 -0.0242 0.040(9) Uiso 1 1 d . . .
H11B H 0.7841 0.3899 0.0221 0.045(10) Uiso 1 1 d . . .
C12 C 0.7505 0.2721 -0.0011 0.0364(7) Uani 1 1 d U . .
H12A H 0.7404 0.2492 -0.0322 0.044(9) Uiso 1 1 d . . .
H12B H 0.7992 0.2520 0.0107 0.043(9) Uiso 1 1 d . . .
C13 C 0.6823 0.1579 0.0353 0.0284(6) Uani 1 1 d U . .
C14 C 0.6396 0.1095 0.0081 0.0339(6) Uani 1 1 d U . .
C15 C 0.6322 0.0272 0.0178 0.0399(7) Uani 1 1 d U . .
H15 H 0.6001 -0.0047 -0.0009 0.058(11) Uiso 1 1 d . . .
C16 C 0.6677 -0.0074 0.0527 0.0392(7) Uani 1 1 d U . .
C17 C 0.7111 0.0412 0.0793 0.0371(7) Uani 1 1 d U . .
H17 H 0.7418 0.0189 0.1042 0.043(9) Uiso 1 1 d . . .
C18 C 0.7187 0.1242 0.0709 0.0305(6) Uani 1 1 d U . .
C19 C 0.6011 0.1446 -0.0313 0.0529(9) Uani 1 1 d U . .
H19A H 0.5852 0.1882 -0.0302 0.100(18) Uiso 1 1 d . . .
H19B H 0.5590 0.1068 -0.0387 0.088(15) Uiso 1 1 d . . .
H19C H 0.6306 0.1410 -0.0560 0.094(16) Uiso 1 1 d . . .
C20 C 0.6600 -0.0987 0.0626 0.0593(11) Uani 1 1 d U . .
H20A H 0.6552 -0.1139 0.0951 0.12(2) Uiso 1 1 d . . .
H20B H 0.6316 -0.1179 0.0385 0.105(18) Uiso 1 1 d . . .
H20C H 0.6966 -0.1210 0.0631 0.088(16) Uiso 1 1 d . . .
C21 C 0.7660 0.1770 0.1004 0.0428(8) Uani 1 1 d U . .
H21A H 0.7392 0.2290 0.1091 0.081(14) Uiso 1 1 d . . .
H21B H 0.8048 0.2013 0.0840 0.095(16) Uiso 1 1 d . . .
H21C H 0.7885 0.1447 0.1261 0.119(19) Uiso 1 1 d . . .
C22 C 0.5263 0.3772 0.1002 0.0381(7) Uani 1 1 d U . .
C23 C 0.4912 0.2329 0.0481 0.0424(8) Uani 1 1 d U . .
C24 C 0.5847 0.2187 0.1217 0.0344(7) Uani 1 1 d U . .
Ni26 Ni 0.3095 -0.2014 0.1701 0.02460(8) Uani 1 1 d U . .
N26 N 0.4330 -0.1098 0.2105 0.0270(5) Uani 1 1 d U . .
C26 C 0.4122 -0.0319 0.1937 0.0252(5) Uani 1 1 d U . .
O26 O 0.2446 -0.0516 0.1354 0.0756(9) Uani 1 1 d U . .
N27 N 0.4328 -0.2366 0.2294 0.0267(5) Uani 1 1 d U . .
C27 C 0.3641 0.0167 0.2169 0.0260(6) Uani 1 1 d U . .
O27 O 0.1905 -0.2770 0.2180 0.0601(7) Uani 1 1 d U . .
C28 C 0.3479 0.0946 0.2013 0.0291(6) Uani 1 1 d U . .
H28 H 0.3175 0.1360 0.2145 0.045(9) Uiso 1 1 d . . .
O28 O 0.3475 -0.3135 0.1008 0.0745(9) Uani 1 1 d U . .
C29 C 0.3801 0.1238 0.1635 0.0303(6) Uani 1 1 d U . .
C30 C 0.4266 0.0738 0.1409 0.0331(6) Uani 1 1 d U . .
H30 H 0.4561 0.1002 0.1137 0.049(10) Uiso 1 1 d . . .
C31 C 0.4442 -0.0045 0.1559 0.0298(6) Uani 1 1 d U . .
C32 C 0.3316 -0.0126 0.2583 0.0360(7) Uani 1 1 d U . .
H32A H 0.2964 0.0226 0.2667 0.063(12) Uiso 1 1 d . . .
H32B H 0.3683 -0.0137 0.2822 0.056(11) Uiso 1 1 d . . .
H32C H 0.3147 -0.0643 0.2568 0.080(14) Uiso 1 1 d . . .
C33 C 0.3642 0.2109 0.1479 0.0425(8) Uani 1 1 d U . .
H33A H 0.4100 0.2369 0.1392 0.064 Uiso 1 1 calc R . .
H33B H 0.3422 0.2423 0.1712 0.064 Uiso 1 1 calc R . .
H33C H 0.3304 0.2089 0.1235 0.064 Uiso 1 1 calc R . .
C34 C 0.4972 -0.0574 0.1315 0.0449(8) Uani 1 1 d U . .
H34A H 0.5418 -0.0655 0.1478 0.072(13) Uiso 1 1 d . . .
H34B H 0.5134 -0.0340 0.1065 0.063(12) Uiso 1 1 d . . .
H34C H 0.4822 -0.1121 0.1249 0.073(13) Uiso 1 1 d . . .
C35 C 0.3964 -0.1809 0.2058 0.0231(5) Uani 1 1 d U . .
C36 C 0.4962 -0.1141 0.2407 0.0361(7) Uani 1 1 d U . .
H36A H 0.5372 -0.0918 0.2257 0.057(11) Uiso 1 1 d . . .
H37B H 0.4867 -0.0772 0.2682 0.056(11) Uiso 1 1 d . . .
C37 C 0.4991 -0.2054 0.2510 0.0314(6) Uani 1 1 d U . .
H37A H 0.4965 -0.2143 0.2821 0.036(8) Uiso 1 1 d . . .
H37B H 0.5436 -0.2260 0.2365 0.050(10) Uiso 1 1 d . . .
C38 C 0.4140 -0.3217 0.2323 0.0264(6) Uani 1 1 d U . .
C39 C 0.3688 -0.3472 0.2655 0.0280(6) Uani 1 1 d U . .
C40 C 0.3535 -0.4311 0.2690 0.0326(6) Uani 1 1 d U . .
H40 H 0.3208 -0.4489 0.2950 0.037(8) Uiso 1 1 d . . .
C41 C 0.3821 -0.4863 0.2406 0.0361(7) Uani 1 1 d U . .
C42 C 0.4269 -0.4599 0.2080 0.0376(7) Uani 1 1 d U . .
H42 H 0.4454 -0.4991 0.1885 0.061(11) Uiso 1 1 d . . .
C43 C 0.4440 -0.3765 0.2035 0.0325(6) Uani 1 1 d U . .
C44 C 0.3379 -0.2869 0.2977 0.0392(7) Uani 1 1 d U . .
H44A H 0.3756 -0.2721 0.3176 0.080(14) Uiso 1 1 d . . .
H49C H 0.3116 -0.3170 0.3156 0.071(13) Uiso 1 1 d . . .
H44C H 0.3091 -0.2389 0.2828 0.104(17) Uiso 1 1 d . . .
C45 C 0.3652 -0.5773 0.2449 0.0547(10) Uani 1 1 d U . .
H45A H 0.3536 -0.5838 0.2738 0.17(3) Uiso 1 1 d . . .
H45B H 0.3997 -0.6107 0.2484 0.102(17) Uiso 1 1 d . . .
H45C H 0.3318 -0.5954 0.2248 0.13(2) Uiso 1 1 d . . .
C46 C 0.4969 -0.3503 0.1687 0.0477(8) Uani 1 1 d U . .
H46A H 0.4901 -0.2922 0.1599 0.061(11) Uiso 1 1 d . . .
H46B H 0.5041 -0.3893 0.1462 0.100(16) Uiso 1 1 d . . .
H46C H 0.5500 -0.3578 0.1832 0.13(2) Uiso 1 1 d . . .
C47 C 0.2732 -0.1080 0.1490 0.0425(8) Uani 1 1 d U . .
C48 C 0.2392 -0.2483 0.2007 0.0344(7) Uani 1 1 d U . .
C49 C 0.3343 -0.2689 0.1284 0.0425(8) Uani 1 1 d U . .
N51 N 0.9451 0.7626 0.2267 0.0240(5) Uani 1 1 d U . .
Ni51 Ni 0.8126 0.7258 0.1738 0.02524(8) Uani 1 1 d U . .
C51 C 0.9418 0.8492 0.2191 0.0224(5) Uani 1 1 d U . .
O51 O 0.7987 0.8979 0.1489 0.0877(11) Uani 1 1 d U . .
N52 N 0.9209 0.6341 0.2260 0.0259(5) Uani 1 1 d U . .
C52 C 0.9031 0.8986 0.2467 0.0272(6) Uani 1 1 d U . .
O52 O 0.6794 0.6815 0.2188 0.0893(11) Uani 1 1 d U . .
O53 O 0.8211 0.6216 0.0978 0.0539(6) Uani 1 1 d U . .
C53 C 0.8990 0.9820 0.2378 0.0310(6) Uani 1 1 d U . .
H53 H 0.8701 1.0195 0.2578 0.034(8) Uiso 1 1 d . . .
C54 C 0.9334 1.0158 0.2028 0.0316(6) Uani 1 1 d U . .
C55 C 0.9740 0.9645 0.1758 0.0320(6) Uani 1 1 d U . .
H55 H 1.0044 0.9851 0.1486 0.043(9) Uiso 1 1 d . . .
C56 C 0.9779 0.8813 0.1839 0.0267(6) Uani 1 1 d U . .
C57 C 0.8654 0.8631 0.2858 0.0437(8) Uani 1 1 d U . .
H57A H 0.8324 0.9073 0.2959 0.051(10) Uiso 1 1 d . . .
H57B H 0.8419 0.8141 0.2791 0.058(11) Uiso 1 1 d . . .
H57C H 0.8992 0.8592 0.3100 0.079(14) Uiso 1 1 d . . .
C58 C 0.9296 1.1063 0.1931 0.0500(9) Uani 1 1 d U . .
H58A H 0.9025 1.1352 0.2072 0.078(14) Uiso 1 1 d . . .
H58B H 0.9263 1.1175 0.1585 0.113(18) Uiso 1 1 d . . .
H58C H 0.9775 1.1371 0.1937 0.13(2) Uiso 1 1 d . . .
C59 C 1.0233 0.8260 0.1550 0.0394(7) Uani 1 1 d U . .
H59A H 1.0425 0.8510 0.1295 0.048(10) Uiso 1 1 d . . .
H59B H 1.0623 0.8087 0.1717 0.043(9) Uiso 1 1 d . . .
H59C H 0.9856 0.7910 0.1410 0.071(13) Uiso 1 1 d . . .
C60 C 0.8985 0.7070 0.2107 0.0223(5) Uani 1 1 d U . .
C61 C 1.0020 0.7285 0.2561 0.0293(6) Uani 1 1 d U . .
H61A H 1.0499 0.7442 0.2435 0.036(8) Uiso 1 1 d . . .
H61B H 0.9928 0.7511 0.2852 0.035(8) Uiso 1 1 d . . .
C62 C 0.9892 0.6366 0.2513 0.0316(6) Uani 1 1 d U . .
H62A H 0.9787 0.6117 0.2796 0.052(10) Uiso 1 1 d . . .
H62B H 1.0338 0.6127 0.2340 0.050(10) Uiso 1 1 d . . .
C63 C 0.8927 0.5555 0.2130 0.0241(5) Uani 1 1 d U . .
C64 C 0.8439 0.5157 0.2399 0.0271(6) Uani 1 1 d U . .
C65 C 0.8222 0.4362 0.2293 0.0305(6) Uani 1 1 d U . .
H65 H 0.7884 0.4064 0.2452 0.034(8) Uiso 1 1 d . . .
C66 C 0.8499 0.3979 0.1924 0.0317(6) Uani 1 1 d U . .
C67 C 0.8977 0.4397 0.1662 0.0323(6) Uani 1 1 d U . .
H67 H 0.9192 0.4134 0.1411 0.042(9) Uiso 1 1 d . . .
C68 C 0.9204 0.5184 0.1762 0.0295(6) Uani 1 1 d U . .
C69 C 0.8144 0.5550 0.2801 0.0398(7) Uani 1 1 d U . .
H69A H 0.8466 0.5562 0.3006 0.091(16) Uiso 1 1 d . . .
H69B H 0.7639 0.5377 0.2883 0.100(16) Uiso 1 1 d . . .
H69C H 0.7989 0.6047 0.2751 0.083(15) Uiso 1 1 d . . .
C70 C 0.8272 0.3112 0.1815 0.0443(8) Uani 1 1 d U . .
H70A H 0.7793 0.3069 0.1707 0.063(12) Uiso 1 1 d . . .
H70B H 0.8603 0.2883 0.1643 0.082(15) Uiso 1 1 d . . .
H70C H 0.8221 0.2837 0.2021 0.080(15) Uiso 1 1 d . . .
C71 C 0.9767 0.5606 0.1483 0.0404(7) Uani 1 1 d U . .
H71A H 0.9796 0.5398 0.1198 0.069(12) Uiso 1 1 d . . .
H71B H 0.9736 0.6186 0.1489 0.060(11) Uiso 1 1 d . . .
H71C H 1.0234 0.5541 0.1603 0.065(12) Uiso 1 1 d . . .
C72 C 0.8072 0.8321 0.1590 0.0481(9) Uani 1 1 d U . .
C73 C 0.7321 0.6987 0.2022 0.0477(8) Uani 1 1 d U . .
C74 C 0.8189 0.6629 0.1278 0.0339(6) Uani 1 1 d U . .
Ni76 Ni 0.0675 0.2758 0.0793 0.02576(8) Uani 1 1 d U . .
O76 O 0.0773 0.3865 0.1533 0.0448(6) Uani 1 1 d U . .
C76 C 0.1737 0.4405 0.0571 0.0266(6) Uani 1 1 d U . .
N76 N 0.1917 0.3628 0.0395 0.0283(5) Uani 1 1 d U . .
N77 N 0.1858 0.2378 0.0172 0.0267(5) Uani 1 1 d U . .
C77 C 0.1252 0.4907 0.0347 0.0262(6) Uani 1 1 d U . .
O77 O -0.0732 0.3063 0.0375 0.0753(9) Uani 1 1 d U . .
C78 C 0.1097 0.5674 0.0513 0.0290(6) Uani 1 1 d U . .
H78 H 0.0783 0.6062 0.0369 0.040(9) Uiso 1 1 d . . .
O78 O 0.0690 0.1056 0.1077 0.0712(9) Uani 1 1 d U . .
C79 C 0.1435 0.5957 0.0884 0.0321(6) Uani 1 1 d U . .
C80 C 0.1922 0.5455 0.1101 0.0342(6) Uani 1 1 d U . .
H80 H 0.2190 0.5617 0.1377 0.061(11) Uiso 1 1 d . . .
C81 C 0.2089 0.4667 0.0947 0.0314(6) Uani 1 1 d U . .
C82 C 0.0921 0.4634 -0.0075 0.0370(7) Uani 1 1 d U . .
H82A H 0.0608 0.5026 -0.0220 0.051(10) Uiso 1 1 d . . .
H82B H 0.0622 0.4125 -0.0049 0.055(11) Uiso 1 1 d . . .
H82C H 0.1239 0.4525 -0.0300 0.071(13) Uiso 1 1 d . . .
C83 C 0.1282 0.6825 0.1046 0.0474(9) Uani 1 1 d U . .
H83A H 0.1157 0.6806 0.1322 0.097(16) Uiso 1 1 d . . .
H83B H 0.0812 0.6994 0.1002 0.15(2) Uiso 1 1 d . . .
H83C H 0.1747 0.7234 0.1052 0.110(18) Uiso 1 1 d . . .
C84 C 0.2618 0.4125 0.1196 0.0492(9) Uani 1 1 d U . .
H84A H 0.2491 0.3551 0.1148 0.074 Uiso 1 1 calc R . .
H84B H 0.2585 0.4250 0.1503 0.074 Uiso 1 1 calc R . .
H84C H 0.3118 0.4226 0.1098 0.074 Uiso 1 1 calc R . .
C85 C 0.1525 0.2939 0.0426 0.0235(5) Uani 1 1 d U . .
C86 C 0.2569 0.3568 0.0109 0.0370(7) Uani 1 1 d U . .
H86A H 0.3004 0.3742 0.0260 0.055(11) Uiso 1 1 d . . .
H86B H 0.2576 0.3998 -0.0092 0.049(10) Uiso 1 1 d . . .
C87 C 0.2503 0.2696 -0.0057 0.0330(6) Uani 1 1 d U . .
H87A H 0.2980 0.2369 0.0023 0.034(8) Uiso 1 1 d . . .
H87B H 0.2416 0.2621 -0.0345 0.042(9) Uiso 1 1 d . . .
C88 C 0.1613 0.1571 0.0094 0.0288(6) Uani 1 1 d U . .
C89 C 0.1070 0.1429 -0.0210 0.0380(7) Uani 1 1 d U . .
C90 C 0.0866 0.0618 -0.0294 0.0513(9) Uani 1 1 d U . .
H90 H 0.0456 0.0556 -0.0538 0.068(12) Uiso 1 1 d . . .
C91 C 0.1203 -0.0032 -0.0079 0.0550(10) Uani 1 1 d U . .
C92 C 0.1748 0.0127 0.0224 0.0493(9) Uani 1 1 d U . .
H92 H 0.1951 -0.0361 0.0365 0.061(11) Uiso 1 1 d . . .
C93 C 0.1963 0.0927 0.0307 0.0368(7) Uani 1 1 d U . .
C94 C 0.0697 0.2126 -0.0452 0.0558(10) Uani 1 1 d U . .
H94A H 0.0970 0.2421 -0.0480 0.15(3) Uiso 1 1 d . . .
H94B H 0.0200 0.1975 -0.0501 0.19(3) Uiso 1 1 d . . .
H94C H 0.0368 0.2464 -0.0247 0.21(3) Uiso 1 1 d . . .
C95 C 0.0961 -0.0908 -0.0187 0.0907(18) Uani 1 1 d U . .
H95A H 0.1374 -0.1282 -0.0145 0.136 Uiso 1 1 calc R . .
H95B H 0.0796 -0.0933 -0.0487 0.136 Uiso 1 1 calc R . .
H95C H 0.0559 -0.1068 0.0001 0.136 Uiso 1 1 calc R . .
C96 C 0.2547 0.1086 0.0636 0.0520(9) Uani 1 1 d U . .
H96C H 0.2981 0.1369 0.0487 0.092(15) Uiso 1 1 d . . .
H96B H 0.2768 0.0698 0.0724 0.107(18) Uiso 1 1 d . . .
H96C H 0.2387 0.1373 0.0839 0.13(2) Uiso 1 1 d . . .
C97 C 0.0742 0.3435 0.1239 0.0310(6) Uani 1 1 d U . .
C98 C -0.0170 0.2936 0.0523 0.0418(7) Uani 1 1 d U . .
C99 C 0.0695 0.1710 0.0960 0.0399(7) Uani 1 1 d U . .

loop_
_atom_site_aniso_label
_atom_site_aniso_U_11
_atom_site_aniso_U_22
_atom_site_aniso_U_33
_atom_site_aniso_U_23
_atom_site_aniso_U_13
_atom_site_aniso_U_12
Ni1 0.02578(18) 0.02414(18) 0.02620(18) 0.00587(14) 0.00299(14) -0.00066(14)
N1 0.0257(12) 0.0232(11) 0.0385(13) 0.0042(10) 0.0101(10) 0.0019(9)
C1 0.0232(13) 0.0215(13) 0.0304(13) 0.0059(10) 0.0072(10) -0.0009(10)
O1 0.0729(18) 0.0514(16) 0.0628(17) -0.0030(13) 0.0221(14) 0.0223(14)
C2 0.0215(13) 0.0264(14) 0.0321(14) 0.0053(11) 0.0073(11) -0.0027(11)
N2 0.0269(12) 0.0220(11) 0.0362(13) 0.0009(9) 0.0058(10) 0.0015(9)
O2 0.0610(17) 0.105(2) 0.0533(16) 0.0088(16) -0.0120(13) -0.0433(17)
O3 0.0716(18) 0.0626(17) 0.0418(14) 0.0245(12) 0.0040(12) 0.0168(14)
C3 0.0261(14) 0.0290(14) 0.0359(15) 0.0121(12) 0.0082(12) 0.0000(11)
C4 0.0319(15) 0.0226(14) 0.0378(15) 0.0064(11) 0.0132(12) -0.0036(11)
C5 0.0363(16) 0.0289(14) 0.0313(15) 0.0006(12) 0.0062(12) -0.0062(12)
C6 0.0295(14) 0.0281(14) 0.0305(14) 0.0087(11) 0.0027(11) -0.0025(11)
C7 0.0325(16) 0.0464(19) 0.0316(15) -0.0004(13) 0.0015(13) 0.0005(14)
C8 0.058(2) 0.0274(16) 0.048(2) 0.0053(14) 0.0140(16) 0.0062(15)
C9 0.047(2) 0.046(2) 0.0397(18) 0.0138(15) -0.0064(16) 0.0016(16)
C10 0.0246(13) 0.0244(13) 0.0263(13) 0.0035(10) -0.0008(10) 0.0006(11)
C11 0.0288(15) 0.0334(16) 0.0451(18) 0.0049(13) 0.0133(13) 0.0022(12)
C12 0.0297(15) 0.0330(16) 0.0467(18) 0.0006(13) 0.0116(13) 0.0011(12)
C13 0.0293(14) 0.0219(13) 0.0342(15) -0.0038(11) 0.0020(11) 0.0027(11)
C14 0.0313(15) 0.0392(16) 0.0311(15) -0.0063(12) 0.0010(12) -0.0033(13)
C15 0.0420(17) 0.0347(16) 0.0430(17) -0.0157(13) 0.0038(14) -0.0082(14)
C16 0.0452(18) 0.0218(14) 0.0508(18) -0.0100(13) 0.0094(14) 0.0031(13)
C17 0.0422(17) 0.0268(14) 0.0425(17) -0.0019(12) -0.0010(14) 0.0100(13)
C18 0.0316(15) 0.0250(14) 0.0348(15) -0.0044(11) -0.0045(12) 0.0050(12)
C19 0.057(2) 0.065(3) 0.0364(19) 0.0024(17) -0.0116(17) -0.005(2)
C20 0.077(3) 0.0231(17) 0.078(3) -0.0045(17) 0.017(2) 0.0023(18)
C21 0.0446(19) 0.0357(17) 0.0478(19) -0.0084(15) -0.0163(16) 0.0012(15)
C22 0.0389(17) 0.0379(17) 0.0375(17) 0.0076(13) 0.0118(13) 0.0093(14)
C23 0.0382(17) 0.057(2) 0.0316(16) 0.0094(14) 0.0011(13) -0.0134(15)
C24 0.0383(16) 0.0343(16) 0.0308(15) 0.0030(12) 0.0051(12) 0.0036(13)
Ni26 0.02654(18) 0.02432(18) 0.02289(17) -0.00002(14) -0.00294(13) -0.00478(14)
N26 0.0254(11) 0.0239(11) 0.0314(12) 0.0006(9) -0.0071(9) -0.0035(9)
C26 0.0261(13) 0.0202(12) 0.0293(13) -0.0007(10) -0.0052(11) -0.0045(10)
O26 0.083(2) 0.0509(16) 0.092(2) 0.0276(16) -0.0386(17) 0.0000(15)
N27 0.0249(11) 0.0226(11) 0.0327(12) 0.0006(9) -0.0057(9) -0.0020(9)
C27 0.0248(13) 0.0283(14) 0.0249(13) 0.0002(11) -0.0022(10) -0.0052(11)
O27 0.0394(13) 0.083(2) 0.0579(16) 0.0327(14) 0.0042(12) -0.0138(13)
C28 0.0265(14) 0.0272(14) 0.0335(15) -0.0028(11) -0.0054(11) 0.0007(11)
O28 0.086(2) 0.084(2) 0.0537(17) -0.0378(16) 0.0064(15) 0.0027(17)
C29 0.0321(15) 0.0261(14) 0.0325(15) 0.0049(11) -0.0077(12) -0.0060(12)
C30 0.0349(16) 0.0345(15) 0.0300(15) 0.0052(12) -0.0006(12) -0.0073(12)
C31 0.0312(15) 0.0286(14) 0.0295(14) -0.0027(11) -0.0020(11) -0.0056(12)
C32 0.0341(16) 0.0415(18) 0.0324(16) 0.0068(13) 0.0059(13) 0.0033(14)
C33 0.0492(19) 0.0302(16) 0.0481(19) 0.0072(14) -0.0072(15) -0.0039(14)
C34 0.050(2) 0.050(2) 0.0347(18) -0.0052(15) 0.0095(15) 0.0066(16)
C35 0.0241(13) 0.0231(13) 0.0223(13) -0.0012(10) 0.0025(10) -0.0008(10)
C36 0.0325(16) 0.0278(15) 0.0478(18) 0.0040(13) -0.0165(13) -0.0058(12)
C37 0.0263(14) 0.0285(15) 0.0393(16) 0.0025(12) -0.0090(12) -0.0039(12)
C38 0.0255(13) 0.0233(13) 0.0303(14) -0.0003(11) -0.0040(11) -0.0016(11)
C39 0.0263(14) 0.0302(14) 0.0273(14) 0.0008(11) -0.0074(11) 0.0003(11)
C40 0.0277(14) 0.0335(15) 0.0365(16) 0.0093(12) -0.0088(12) -0.0053(12)
C41 0.0307(15) 0.0252(14) 0.0523(18) 0.0057(13) -0.0128(13) 0.0016(12)
C42 0.0341(16) 0.0273(15) 0.0514(18) -0.0080(13) -0.0009(13) 0.0069(12)
C43 0.0286(14) 0.0312(15) 0.0378(16) -0.0029(12) 0.0008(12) 0.0019(12)
C44 0.0421(18) 0.0468(19) 0.0286(15) -0.0047(14) 0.0024(13) -0.0055(15)
C45 0.053(2) 0.0225(16) 0.088(3) 0.0087(17) -0.020(2) -0.0006(16)
C46 0.049(2) 0.043(2) 0.052(2) -0.0065(16) 0.0186(16) 0.0016(16)
C47 0.0472(19) 0.0375(17) 0.0426(18) 0.0071(14) -0.0152(15) -0.0091(15)
C48 0.0312(15) 0.0416(17) 0.0304(15) 0.0083(13) -0.0054(12) -0.0020(13)
C49 0.0443(19) 0.048(2) 0.0348(17) -0.0101(14) -0.0009(14) -0.0078(15)
N51 0.0229(11) 0.0178(10) 0.0312(12) 0.0010(9) -0.0066(9) 0.0005(9)
Ni51 0.02435(17) 0.02297(17) 0.02830(18) 0.00006(14) -0.00547(14) 0.00145(14)
C51 0.0218(12) 0.0169(12) 0.0283(13) 0.0003(10) -0.0048(10) -0.0010(10)
O51 0.105(2) 0.0298(14) 0.127(3) 0.0179(16) -0.071(2) -0.0004(15)
N52 0.0258(11) 0.0175(10) 0.0343(12) 0.0011(9) -0.0091(9) -0.0008(9)
C52 0.0252(13) 0.0294(14) 0.0269(13) -0.0011(11) -0.0012(11) 0.0029(11)
O52 0.0372(15) 0.155(3) 0.076(2) 0.009(2) 0.0154(14) -0.0118(18)
O53 0.0640(16) 0.0620(16) 0.0356(13) -0.0163(12) -0.0038(11) 0.0008(13)
C53 0.0324(15) 0.0265(14) 0.0342(15) -0.0081(11) -0.0026(12) 0.0078(12)
C54 0.0355(15) 0.0172(13) 0.0421(16) -0.0005(11) -0.0067(12) 0.0020(11)
C55 0.0363(16) 0.0252(14) 0.0344(15) 0.0029(11) 0.0003(12) -0.0015(12)
C56 0.0303(14) 0.0224(13) 0.0274(14) -0.0023(10) 0.0003(11) 0.0017(11)
C57 0.0442(19) 0.048(2) 0.0394(18) 0.0073(15) 0.0127(15) 0.0107(16)
C58 0.063(2) 0.0179(15) 0.069(2) 0.0012(15) -0.0029(19) 0.0033(16)
C59 0.0460(19) 0.0398(18) 0.0324(16) -0.0034(14) 0.0096(14) 0.0073(15)
C60 0.0239(12) 0.0184(12) 0.0247(13) -0.0001(10) 0.0018(10) 0.0017(10)
C61 0.0284(14) 0.0204(13) 0.0389(16) 0.0028(11) -0.0110(12) -0.0002(11)
C62 0.0294(14) 0.0217(13) 0.0435(17) 0.0038(12) -0.0154(12) -0.0024(11)
C63 0.0248(13) 0.0152(12) 0.0321(14) -0.0001(10) -0.0080(10) 0.0006(10)
C64 0.0270(14) 0.0227(13) 0.0316(14) -0.0003(11) -0.0075(11) -0.0003(11)
C65 0.0306(15) 0.0256(14) 0.0352(15) 0.0031(11) -0.0084(12) -0.0053(12)
C66 0.0311(15) 0.0216(13) 0.0421(16) -0.0019(12) -0.0156(12) 0.0027(11)
C67 0.0314(15) 0.0294(15) 0.0359(16) -0.0071(12) -0.0074(12) 0.0081(12)
C68 0.0283(14) 0.0265(14) 0.0337(15) 0.0014(11) -0.0034(11) 0.0037(11)
C69 0.0460(19) 0.0363(18) 0.0370(17) -0.0043(13) 0.0006(15) -0.0072(15)
C70 0.047(2) 0.0222(15) 0.063(2) -0.0102(16) -0.0153(17) -0.0008(14)
C71 0.0377(18) 0.0368(18) 0.0470(19) -0.0009(14) 0.0084(14) 0.0012(14)
C72 0.051(2) 0.0310(16) 0.062(2) 0.0015(15) -0.0321(17) 0.0019(15)
C73 0.0278(16) 0.074(2) 0.0416(18) 0.0001(17) -0.0013(13) 0.0006(16)
C74 0.0331(16) 0.0385(17) 0.0299(15) 0.0024(12) -0.0042(12) -0.0042(13)
Ni76 0.02547(18) 0.02596(18) 0.02594(18) 0.00254(14) 0.00452(14) -0.00302(14)
O76 0.0581(15) 0.0447(13) 0.0317(12) -0.0064(10) 0.0087(10) 0.0046(11)
C76 0.0263(13) 0.0219(13) 0.0317(14) -0.0017(11) 0.0103(11) -0.0062(11)
N76 0.0277(12) 0.0219(11) 0.0354(13) -0.0039(9) 0.0125(10) -0.0031(9)
N77 0.0300(12) 0.0179(11) 0.0323(12) -0.0021(9) 0.0090(10) -0.0021(9)
C77 0.0244(13) 0.0260(14) 0.0285(14) -0.0024(11) 0.0084(11) -0.0053(11)
O77 0.0408(15) 0.088(2) 0.096(2) 0.0282(18) -0.0250(15) -0.0079(14)
C78 0.0251(14) 0.0275(14) 0.0344(15) -0.0015(11) 0.0071(11) -0.0022(11)
O78 0.099(2) 0.0352(14) 0.080(2) 0.0189(13) 0.0412(17) 0.0018(14)
C79 0.0294(14) 0.0293(15) 0.0379(16) -0.0106(12) 0.0110(12) -0.0051(12)
C80 0.0345(15) 0.0360(16) 0.0320(15) -0.0086(12) 0.0024(12) -0.0071(13)
C81 0.0283(14) 0.0320(15) 0.0339(15) -0.0007(12) 0.0036(11) -0.0037(12)
C82 0.0409(17) 0.0369(17) 0.0332(16) -0.0073(13) -0.0022(13) -0.0010(14)
C83 0.046(2) 0.0374(18) 0.059(2) -0.0220(16) 0.0111(17) -0.0019(15)
C84 0.049(2) 0.049(2) 0.049(2) 0.0012(16) -0.0107(16) 0.0037(16)
C85 0.0255(13) 0.0208(13) 0.0241(13) 0.0021(10) 0.0005(10) -0.0017(10)
C86 0.0339(16) 0.0268(15) 0.0508(18) -0.0038(13) 0.0208(14) -0.0038(12)
C87 0.0340(15) 0.0270(15) 0.0383(17) -0.0014(12) 0.0133(13) -0.0028(12)
C88 0.0326(14) 0.0228(13) 0.0313(14) -0.0051(11) 0.0092(11) -0.0028(11)
C89 0.0362(16) 0.0419(17) 0.0361(16) -0.0094(13) 0.0045(13) -0.0008(13)
C90 0.0383(18) 0.0527(19) 0.063(2) -0.0297(17) 0.0057(16) -0.0080(15)
C91 0.0374(18) 0.0296(16) 0.098(3) -0.0253(17) 0.0221(17) -0.0046(14)
C92 0.0367(17) 0.0254(16) 0.086(3) -0.0003(16) 0.0161(16) 0.0005(13)
C93 0.0323(15) 0.0269(15) 0.0513(18) 0.0027(13) 0.0090(13) -0.0007(12)
C94 0.053(2) 0.067(2) 0.048(2) 0.0042(19) -0.0152(17) -0.001(2)
C95 0.052(2) 0.040(2) 0.181(5) -0.046(3) 0.030(3) -0.0151(19)
C96 0.046(2) 0.046(2) 0.064(2) 0.0155(19) -0.0105(18) 0.0024(17)
C97 0.0318(15) 0.0337(16) 0.0276(14) 0.0040(12) 0.0066(12) 0.0042(12)
C98 0.0328(16) 0.0450(19) 0.0474(19) 0.0098(15) -0.0023(14) -0.0083(14)
C99 0.0455(18) 0.0373(17) 0.0373(17) 0.0029(13) 0.0169(14) -0.0029(14)
